data_9002368
loop_
_publ_author_name
'Hazen, R. M.'
'Yang, H.'
'Prewitt, C. T.'

_publ_section_title
;
 High-pressure crystal chemistry of Fe3+-wadsleyite, beta-Fe2.33Si0.67O4
 Pressure = 1.95 GPa
;
_journal_name_full 'American Mineralogist'
_journal_page_first 778
_journal_page_last 783
_journal_volume 85
_journal_year 2000
_chemical_formula_sum 'Fe2.33 O4 Si0.67'
_chemical_name_mineral Wadsleyite
_space_group_IT_number 74
_symmetry_space_group_name_Hall '-I 2b 2'
_symmetry_space_group_name_H-M 'I m m a'
_cell_angle_alpha 90
_cell_angle_beta 90
_cell_angle_gamma 90
_cell_length_a 5.8286
_cell_length_b 11.8205
_cell_length_c 8.3481
_cell_formula_units_Z 8
_cell_volume 575.159
_database_code_amcsd 0002452
_diffrn_ambient_pressure 1.95e+06
_exptl_crystal_density_diffrn 4.918
_cod_original_formula_sum 'Fe2.33 Si.67 O4'
_cod_database_code 9002368

loop_
_space_group_symop_operation_xyz
x,y,z
1/2+x,1/2+y,1/2+z
x,1/2-y,z
1/2+x,-y,1/2+z
-x,1/2+y,-z
1/2-x,+y,1/2-z
-x,y,z
1/2-x,1/2+y,1/2+z
x,-y,-z
1/2+x,1/2-y,1/2-z
x,1/2+y,-z
1/2+x,+y,1/2-z
-x,1/2-y,z
1/2-x,-y,1/2+z
-x,-y,-z
1/2-x,1/2-y,1/2-z

loop_
_atom_site_label
_atom_site_fract_x
_atom_site_fract_y
_atom_site_fract_z
_atom_site_occupancy
_atom_site_U_iso_or_equiv
Fe1 0.00000 0.00000 0.00000 1.00000 0.00861
Fe2 0.00000 0.25000 0.96990 1.00000 0.00583
Fe3 0.25000 0.12450 0.25000 1.00000 0.00861
SiT 0.00000 0.12020 0.61840 0.67000 0.00570
FeT 0.00000 0.12020 0.61840 0.33000 0.00570
O1 0.00000 0.25000 0.22590 1.00000 0.01140
O2 0.00000 0.25000 0.72080 1.00000 0.02026
O3 0.00000 0.99260 0.25450 1.00000 0.01393
O4 0.25780 0.12250 0.99920 1.00000 0.01267

loop_
_cod_related_entry_id
_cod_related_entry_database
_cod_related_entry_code
1 AMCSD 0002452
